data_7218720
loop_
_publ_author_name
'Yan, Chao Guo'
'Zhu, Dan'
'Sun, Jing'

_publ_section_title
;
 One-pot synthesis of 6,11-dihydro-5H-indolizino[8,7-b]indoles via
 sequential formation of \b-enamino ester, Michael addition and
 Pictet-Spengler reactions
;
_journal_name_full 'RSC Adv.'
_journal_paper_doi 10.1039/C4RA10355F
_journal_year 2014
_chemical_formula_moiety 'C26 H26 F N3 O5'
_chemical_formula_sum 'C26 H26 F N3 O5'
_chemical_formula_weight 479.50
_chemical_name_systematic
; 
 ? 
;
_space_group_IT_number 2
_symmetry_cell_setting triclinic
_symmetry_space_group_name_Hall '-P 1'
_symmetry_space_group_name_H-M 'P -1'
_atom_sites_solution_hydrogens geom
_atom_sites_solution_primary direct
_atom_sites_solution_secondary difmap
_audit_creation_method SHELXL-97
_cell_angle_alpha 61.259(3)
_cell_angle_beta 89.624(3)
_cell_angle_gamma 87.591(3)
_cell_formula_units_Z 2
_cell_length_a 7.4883(8)
_cell_length_b 14.9998(15)
_cell_length_c 15.5192(16)
_cell_measurement_reflns_used 9950
_cell_measurement_temperature 296(2)
_cell_measurement_theta_max 27.41
_cell_measurement_theta_min 2.62
_cell_volume 1526.9(3)
_computing_cell_refinement 'Bruker SMART'
_computing_data_collection 'Bruker SMART'
_computing_data_reduction 'Bruker SAINT'
_computing_molecular_graphics 'Bruker SHELXTL'
_computing_publication_material 'Bruker SHELXTL'
_computing_structure_refinement 'SHELXL-97 (Sheldrick, 1997)'
_computing_structure_solution 'SHELXS-97 (Sheldrick, 1990)'
_diffrn_ambient_temperature 296(2)
_diffrn_measured_fraction_theta_full 0.989
_diffrn_measured_fraction_theta_max 0.989
_diffrn_measurement_device_type 'CCD area detector'
_diffrn_measurement_method 'phi and omega scans'
_diffrn_radiation_monochromator graphite
_diffrn_radiation_source 'fine-focus sealed tube'
_diffrn_radiation_type MoK\a
_diffrn_radiation_wavelength 0.71073
_diffrn_reflns_av_R_equivalents 0.0562
_diffrn_reflns_av_sigmaI/netI 0.0556
_diffrn_reflns_limit_h_max 9
_diffrn_reflns_limit_h_min -9
_diffrn_reflns_limit_k_max 19
_diffrn_reflns_limit_k_min -17
_diffrn_reflns_limit_l_max 20
_diffrn_reflns_limit_l_min -20
_diffrn_reflns_number 23248
_diffrn_reflns_theta_full 27.55
_diffrn_reflns_theta_max 27.55
_diffrn_reflns_theta_min 1.50
_exptl_absorpt_coefficient_mu 0.077
_exptl_absorpt_correction_T_max 0.979
_exptl_absorpt_correction_T_min 0.971
_exptl_absorpt_correction_type multi-scan
_exptl_absorpt_process_details sadabs
_exptl_crystal_density_diffrn 1.043
_exptl_crystal_density_method 'not measured'
_exptl_crystal_F_000 504
_exptl_crystal_size_max 0.38
_exptl_crystal_size_mid 0.36
_exptl_crystal_size_min 0.28
_platon_squeeze_details ' '
_refine_diff_density_max 0.467
_refine_diff_density_min -0.308
_refine_diff_density_rms 0.059
_refine_ls_extinction_method none
_refine_ls_goodness_of_fit_ref 1.093
_refine_ls_hydrogen_treatment constr
_refine_ls_matrix_type full
_refine_ls_number_parameters 318
_refine_ls_number_reflns 6992
_refine_ls_number_restraints 0
_refine_ls_restrained_S_all 1.093
_refine_ls_R_factor_all 0.0996
_refine_ls_R_factor_gt 0.0677
_refine_ls_shift/su_max 0.000
_refine_ls_shift/su_mean 0.000
_refine_ls_structure_factor_coef Fsqd
_refine_ls_weighting_details 'calc w=1/[\s^2^(Fo^2^)+(0.1227P)^2^+0.0399P] where P=(Fo^2^+2Fc^2^)/3'
_refine_ls_weighting_scheme calc
_refine_ls_wR_factor_gt 0.2039
_refine_ls_wR_factor_ref 0.2200
_reflns_number_gt 4503
_reflns_number_total 7059
_reflns_threshold_expression >2sigma(I)
_cod_data_source_file c4ra10355f2.cif
_cod_data_source_block B1
_cod_database_code 7218720

loop_
_symmetry_equiv_pos_as_xyz
'x, y, z'
'-x, -y, -z'

loop_
_atom_site_label
_atom_site_type_symbol
_atom_site_fract_x
_atom_site_fract_y
_atom_site_fract_z
_atom_site_U_iso_or_equiv
_atom_site_adp_type
_atom_site_occupancy
_atom_site_symmetry_multiplicity
_atom_site_calc_flag
_atom_site_refinement_flags
C1 C 0.1703(3) 0.44810(17) 0.37559(14) 0.0534(5) Uani 1 1 d .
C2 C 0.1222(3) 0.4292(2) 0.29914(17) 0.0726(7) Uani 1 1 d .
H2 H 0.0725 0.4802 0.2404 0.087 Uiso 1 1 calc R
C3 C 0.1520(5) 0.3320(3) 0.3149(2) 0.0911(9) Uani 1 1 d .
H3 H 0.1218 0.3167 0.2656 0.109 Uiso 1 1 calc R
C4 C 0.2253(5) 0.2559(2) 0.4017(3) 0.1002(10) Uani 1 1 d .
H4 H 0.2435 0.1906 0.4097 0.120 Uiso 1 1 calc R
C5 C 0.2723(4) 0.2750(2) 0.47704(18) 0.0743(7) Uani 1 1 d .
H5 H 0.3229 0.2231 0.5351 0.089 Uiso 1 1 calc R
C6 C 0.2435(3) 0.37176(16) 0.46533(14) 0.0521(5) Uani 1 1 d .
C7 C 0.2699(2) 0.41817(15) 0.52667(14) 0.0492(5) Uani 1 1 d .
C8 C 0.2152(3) 0.51722(16) 0.47168(14) 0.0559(5) Uani 1 1 d .
H8 H 0.2176 0.5656 0.4928 0.067 Uiso 1 1 calc R
C9 C 0.3326(3) 0.36444(16) 0.63080(14) 0.0562(5) Uani 1 1 d .
H9A H 0.4500 0.3328 0.6344 0.067 Uiso 1 1 calc R
H9B H 0.2520 0.3107 0.6688 0.067 Uiso 1 1 calc R
C10 C 0.3435(3) 0.43299(15) 0.67656(13) 0.0522(5) Uani 1 1 d .
H10A H 0.4408 0.4783 0.6471 0.063 Uiso 1 1 calc R
H10B H 0.2335 0.4746 0.6619 0.063 Uiso 1 1 calc R
C11 C 0.5284(2) 0.36431(14) 0.82522(14) 0.0460(4) Uani 1 1 d .
H11 H 0.6233 0.3927 0.7832 0.055 Uiso 1 1 calc R
C12 C 0.5708(2) 0.31387(13) 0.92425(13) 0.0412(4) Uani 1 1 d .
C13 C 0.4287(2) 0.27428(14) 0.99329(14) 0.0438(4) Uani 1 1 d .
C14 C 0.3466(4) 0.1923(2) 1.16019(18) 0.0820(8) Uani 1 1 d .
H14A H 0.2468 0.2405 1.1423 0.123 Uiso 1 1 calc R
H14B H 0.3934 0.1781 1.2232 0.123 Uiso 1 1 calc R
H14C H 0.3083 0.1305 1.1635 0.123 Uiso 1 1 calc R
C15 C 0.7648(2) 0.30587(14) 0.95553(13) 0.0443(4) Uani 1 1 d .
H15 H 0.8204 0.3621 0.8995 0.053 Uiso 1 1 calc R
C16 C 0.7939(3) 0.32678(15) 1.04025(16) 0.0538(5) Uani 1 1 d .
C17 C 0.7353(6) 0.4467(2) 1.0984(3) 0.1106(13) Uani 1 1 d .
H17A H 0.8547 0.4273 1.1270 0.133 Uiso 1 1 calc R
H17B H 0.7207 0.5203 1.0679 0.133 Uiso 1 1 calc R
C18 C 0.6063(9) 0.4018(4) 1.1757(4) 0.1570(19) Uani 1 1 d .
H18A H 0.4877 0.4197 1.1478 0.236 Uiso 1 1 calc R
H18B H 0.6206 0.4268 1.2217 0.236 Uiso 1 1 calc R
H18C H 0.6248 0.3291 1.2090 0.236 Uiso 1 1 calc R
C19 C 0.9062(2) 0.21739(16) 0.86875(14) 0.0523(5) Uani 1 1 d .
C20 C 0.8708(2) 0.21049(14) 0.96877(13) 0.0437(4) Uani 1 1 d .
H20 H 0.9864 0.2077 0.9994 0.052 Uiso 1 1 calc R
C21 C 0.7917(2) 0.10731(14) 1.02481(14) 0.0447(4) Uani 1 1 d .
C22 C 0.7364(3) 0.05333(15) 1.12026(15) 0.0544(5) Uani 1 1 d .
H22 H 0.7369 0.0809 1.1627 0.065 Uiso 1 1 calc R
C23 C 0.6799(3) -0.04357(17) 1.15042(18) 0.0654(6) Uani 1 1 d .
C24 C 0.6774(3) -0.08793(17) 1.0922(2) 0.0683(6) Uani 1 1 d .
H24 H 0.6384 -0.1537 1.1167 0.082 Uiso 1 1 calc R
C25 C 0.7330(3) -0.03452(17) 0.99661(19) 0.0636(6) Uani 1 1 d .
H25 H 0.7323 -0.0631 0.9551 0.076 Uiso 1 1 calc R
C26 C 0.7901(2) 0.06290(15) 0.96401(15) 0.0497(5) Uani 1 1 d .
F1 F 0.6244(3) -0.09793(11) 1.24523(12) 0.1026(6) Uani 1 1 d .
N1 N 0.1562(2) 0.53648(14) 0.38095(12) 0.0581(5) Uani 1 1 d .
H1 H 0.1167 0.5946 0.3349 0.070 Uiso 1 1 calc R
N2 N 0.3715(2) 0.37740(13) 0.78262(11) 0.0530(4) Uani 1 1 d .
H2A H 0.2807 0.3518 0.8192 0.064 Uiso 1 1 calc R
N3 N 0.8560(2) 0.13063(14) 0.87213(13) 0.0569(5) Uani 1 1 d .
H3A H 0.8637 0.1184 0.8235 0.068 Uiso 1 1 calc R
O1 O 0.27152(18) 0.27647(12) 0.97143(10) 0.0605(4) Uani 1 1 d .
O2 O 0.48282(18) 0.23386(11) 1.08806(9) 0.0562(4) Uani 1 1 d .
O3 O 0.8818(2) 0.27308(12) 1.11349(11) 0.0654(4) Uani 1 1 d .
O4 O 0.7176(3) 0.41554(12) 1.02245(13) 0.0800(5) Uani 1 1 d .
O5 O 0.9684(2) 0.29017(12) 0.79783(10) 0.0676(4) Uani 1 1 d .

loop_
_atom_site_aniso_label
_atom_site_aniso_U_11
_atom_site_aniso_U_22
_atom_site_aniso_U_33
_atom_site_aniso_U_23
_atom_site_aniso_U_13
_atom_site_aniso_U_12
C1 0.0481(10) 0.0677(14) 0.0414(10) -0.0232(9) 0.0076(8) -0.0115(9)
C2 0.0772(15) 0.0914(19) 0.0457(12) -0.0290(12) 0.0005(11) -0.0177(13)
C3 0.122(2) 0.105(2) 0.0649(16) -0.0551(16) 0.0001(16) -0.0157(18)
C4 0.137(3) 0.0767(19) 0.101(2) -0.0538(18) -0.008(2) -0.0035(18)
C5 0.0926(18) 0.0659(15) 0.0625(14) -0.0299(12) -0.0023(13) 0.0027(13)
C6 0.0499(11) 0.0603(12) 0.0423(10) -0.0213(9) 0.0052(8) -0.0082(9)
C7 0.0460(10) 0.0541(11) 0.0401(10) -0.0167(9) 0.0018(8) -0.0023(8)
C8 0.0625(12) 0.0562(12) 0.0430(10) -0.0192(9) -0.0009(9) -0.0016(9)
C9 0.0638(12) 0.0540(12) 0.0460(11) -0.0207(9) -0.0063(9) 0.0034(10)
C10 0.0544(11) 0.0553(12) 0.0405(10) -0.0182(9) -0.0073(8) 0.0015(9)
C11 0.0440(10) 0.0438(10) 0.0488(10) -0.0211(8) -0.0044(8) -0.0006(8)
C12 0.0429(9) 0.0392(9) 0.0428(9) -0.0208(8) -0.0063(7) 0.0011(7)
C13 0.0442(10) 0.0447(10) 0.0485(10) -0.0274(8) -0.0044(8) 0.0011(8)
C14 0.0776(16) 0.112(2) 0.0520(13) -0.0354(14) 0.0149(12) -0.0110(15)
C15 0.0438(10) 0.0406(9) 0.0416(9) -0.0139(8) -0.0045(8) -0.0039(8)
C16 0.0519(11) 0.0492(11) 0.0618(12) -0.0276(10) -0.0104(10) -0.0034(9)
C17 0.162(3) 0.0709(18) 0.123(3) -0.0668(19) -0.054(3) 0.022(2)
C18 0.218(6) 0.153(4) 0.144(4) -0.110(4) -0.014(4) 0.036(4)
C19 0.0393(10) 0.0603(13) 0.0445(11) -0.0160(10) -0.0051(8) 0.0120(9)
C20 0.0368(9) 0.0461(10) 0.0417(9) -0.0159(8) -0.0053(7) 0.0002(7)
C21 0.0361(9) 0.0445(10) 0.0501(10) -0.0204(8) -0.0053(8) 0.0043(7)
C22 0.0600(12) 0.0464(11) 0.0528(12) -0.0212(9) 0.0011(9) 0.0026(9)
C23 0.0620(13) 0.0460(12) 0.0672(14) -0.0110(11) 0.0062(10) 0.0013(10)
C24 0.0568(13) 0.0454(12) 0.0984(19) -0.0312(13) -0.0021(12) 0.0007(10)
C25 0.0535(12) 0.0579(13) 0.0922(18) -0.0471(13) -0.0142(12) 0.0097(10)
C26 0.0405(9) 0.0534(12) 0.0551(11) -0.0268(9) -0.0084(8) 0.0101(8)
F1 0.1343(14) 0.0599(9) 0.0807(10) -0.0070(7) 0.0350(9) -0.0167(9)
N1 0.0629(10) 0.0598(11) 0.0387(9) -0.0134(8) -0.0044(7) -0.0016(8)
N2 0.0452(9) 0.0641(11) 0.0435(9) -0.0209(8) -0.0044(7) -0.0037(7)
N3 0.0574(10) 0.0684(12) 0.0530(10) -0.0363(9) -0.0049(8) 0.0081(8)
O1 0.0446(8) 0.0852(11) 0.0545(8) -0.0352(8) 0.0003(6) -0.0103(7)
O2 0.0526(8) 0.0697(9) 0.0436(7) -0.0253(7) 0.0010(6) -0.0014(7)
O3 0.0659(9) 0.0739(10) 0.0582(9) -0.0340(8) -0.0222(7) 0.0114(8)
O4 0.1094(14) 0.0570(9) 0.0859(12) -0.0451(9) -0.0353(10) 0.0157(9)
O5 0.0664(9) 0.0701(10) 0.0436(8) -0.0098(7) 0.0064(7) 0.0046(8)

loop_
_atom_type_symbol
_atom_type_description
_atom_type_scat_dispersion_real
_atom_type_scat_dispersion_imag
_atom_type_scat_source
C C 0.0033 0.0016 'International Tables Vol C Tables 4.2.6.8 and 6.1.1.4'
H H 0.0000 0.0000 'International Tables Vol C Tables 4.2.6.8 and 6.1.1.4'
N N 0.0061 0.0033 'International Tables Vol C Tables 4.2.6.8 and 6.1.1.4'
O O 0.0106 0.0060 'International Tables Vol C Tables 4.2.6.8 and 6.1.1.4'
F F 0.0171 0.0103 'International Tables Vol C Tables 4.2.6.8 and 6.1.1.4'

loop_
_geom_angle_atom_site_label_1
_geom_angle_atom_site_label_2
_geom_angle_atom_site_label_3
_geom_angle
N1 C1 C2 129.8(2)
N1 C1 C6 107.67(17)
C2 C1 C6 122.6(2)
C3 C2 C1 116.7(2)
C3 C2 H2 121.6
C1 C2 H2 121.6
C2 C3 C4 122.0(2)
C2 C3 H3 119.0
C4 C3 H3 119.0
C3 C4 C5 121.0(3)
C3 C4 H4 119.5
C5 C4 H4 119.5
C6 C5 C4 119.3(2)
C6 C5 H5 120.3
C4 C5 H5 120.3
C5 C6 C1 118.30(19)
C5 C6 C7 134.75(19)
C1 C6 C7 106.95(18)
C8 C7 C6 105.78(18)
C8 C7 C9 128.28(19)
C6 C7 C9 125.81(18)
C7 C8 N1 110.9(2)
C7 C8 H8 124.5
N1 C8 H8 124.5
C7 C9 C10 113.69(17)
C7 C9 H9A 108.8
C10 C9 H9A 108.8
C7 C9 H9B 108.8
C10 C9 H9B 108.8
H9A C9 H9B 107.7
N2 C10 C9 113.20(17)
N2 C10 H10A 108.9
C9 C10 H10A 108.9
N2 C10 H10B 108.9
C9 C10 H10B 108.9
H10A C10 H10B 107.8
N2 C11 C12 128.45(18)
N2 C11 H11 115.8
C12 C11 H11 115.8
C11 C12 C13 118.57(16)
C11 C12 C15 118.60(16)
C13 C12 C15 122.80(15)
O1 C13 O2 121.20(17)
O1 C13 C12 124.99(17)
O2 C13 C12 113.81(15)
O2 C14 H14A 109.5
O2 C14 H14B 109.5
H14A C14 H14B 109.5
O2 C14 H14C 109.5
H14A C14 H14C 109.5
H14B C14 H14C 109.5
C16 C15 C12 114.40(16)
C16 C15 C20 112.22(15)
C12 C15 C20 115.31(14)
C16 C15 H15 104.5
C12 C15 H15 104.5
C20 C15 H15 104.5
O3 C16 O4 123.20(19)
O3 C16 C15 125.37(19)
O4 C16 C15 111.35(17)
C18 C17 O4 113.0(3)
C18 C17 H17A 109.0
O4 C17 H17A 109.0
C18 C17 H17B 109.0
O4 C17 H17B 109.0
H17A C17 H17B 107.8
C17 C18 H18A 109.5
C17 C18 H18B 109.5
H18A C18 H18B 109.5
C17 C18 H18C 109.5
H18A C18 H18C 109.5
H18B C18 H18C 109.5
O5 C19 N3 126.3(2)
O5 C19 C20 125.4(2)
N3 C19 C20 108.31(17)
C21 C20 C19 102.04(16)
C21 C20 C15 120.11(15)
C19 C20 C15 110.04(14)
C21 C20 H20 108.0
C19 C20 H20 108.0
C15 C20 H20 108.0
C22 C21 C26 119.62(18)
C22 C21 C20 131.90(18)
C26 C21 C20 108.36(17)
C21 C22 C23 117.0(2)
C21 C22 H22 121.5
C23 C22 H22 121.5
C24 C23 F1 118.4(2)
C24 C23 C22 124.1(2)
F1 C23 C22 117.5(2)
C23 C24 C25 119.2(2)
C23 C24 H24 120.4
C25 C24 H24 120.4
C24 C25 C26 118.1(2)
C24 C25 H25 121.0
C26 C25 H25 121.0
C25 C26 C21 121.9(2)
C25 C26 N3 128.8(2)
C21 C26 N3 109.26(17)
C8 N1 C1 108.68(17)
C8 N1 H1 125.7
C1 N1 H1 125.7
C11 N2 C10 123.31(17)
C11 N2 H2A 118.3
C10 N2 H2A 118.3
C19 N3 C26 112.00(17)
C19 N3 H3A 124.0
C26 N3 H3A 124.0
C13 O2 C14 116.16(17)
C16 O4 C17 117.64(19)

loop_
_geom_bond_atom_site_label_1
_geom_bond_atom_site_label_2
_geom_bond_distance
C1 N1 1.367(3)
C1 C2 1.399(3)
C1 C6 1.405(3)
C2 C3 1.365(4)
C2 H2 0.9300
C3 C4 1.377(4)
C3 H3 0.9300
C4 C5 1.382(4)
C4 H4 0.9300
C5 C6 1.382(3)
C5 H5 0.9300
C6 C7 1.443(3)
C7 C8 1.356(3)
C7 C9 1.486(3)
C8 N1 1.367(3)
C8 H8 0.9300
C9 C10 1.509(3)
C9 H9A 0.9700
C9 H9B 0.9700
C10 N2 1.455(2)
C10 H10A 0.9700
C10 H10B 0.9700
C11 N2 1.312(2)
C11 C12 1.380(2)
C11 H11 0.9300
C12 C13 1.435(3)
C12 C15 1.516(2)
C13 O1 1.222(2)
C13 O2 1.351(2)
C14 O2 1.431(3)
C14 H14A 0.9600
C14 H14B 0.9600
C14 H14C 0.9600
C15 C16 1.510(3)
C15 C20 1.531(3)
C15 H15 0.9800
C16 O3 1.208(2)
C16 O4 1.327(3)
C17 C18 1.445(7)
C17 O4 1.471(4)
C17 H17A 0.9700
C17 H17B 0.9700
C18 H18A 0.9600
C18 H18B 0.9600
C18 H18C 0.9600
C19 O5 1.225(2)
C19 N3 1.346(3)
C19 C20 1.527(3)
C20 C21 1.509(3)
C20 H20 0.9800
C21 C22 1.374(3)
C21 C26 1.393(3)
C22 C23 1.380(3)
C22 H22 0.9300
C23 C24 1.355(4)
C23 F1 1.367(3)
C24 C25 1.377(4)
C24 H24 0.9300
C25 C26 1.383(3)
C25 H25 0.9300
C26 N3 1.396(3)
N1 H1 0.8600
N2 H2A 0.8600
N3 H3A 0.8600

loop_
_geom_hbond_atom_site_label_D
_geom_hbond_atom_site_label_H
_geom_hbond_atom_site_label_A
_geom_hbond_distance_DH
_geom_hbond_distance_HA
_geom_hbond_distance_DA
_geom_hbond_angle_DHA
_geom_hbond_site_symmetry_A
N1 H1 O5 0.86 2.03 2.867(2) 162.9 2_666
N2 H2A O1 0.86 2.07 2.691(2) 128.1 .
N2 H2A O5 0.86 2.63 3.302(2) 135.8 1_455

loop_
_platon_squeeze_void_nr
_platon_squeeze_void_average_x
_platon_squeeze_void_average_y
_platon_squeeze_void_average_z
_platon_squeeze_void_volume
_platon_squeeze_void_count_electrons
_platon_squeeze_void_content
1 -0.018 0.000 0.500 410 96 ' '
